data_2004096
loop_
_publ_author_name
'Ferguson, G.'
'O'Leary, B.'
'Spalding, T. R.'

_publ_section_title
;An As~2~Si~3~O~6~ Cage Compound,
 3,3,7,7,10,10-Hexaphenyl-2,4,6,8,9,11-hexaoxa-1,5-diarsa-3,7,10-trisilabicyclo[3.3.3]undecane
;
_journal_issue 11
_journal_name_full 'Acta Crystallographica Section C'
_journal_page_first 2312
_journal_page_last 2315
_journal_paper_doi 10.1107/S0108270195006159
_journal_volume 51
_journal_year 1995
_chemical_formula_moiety 'C36 H30 As2 O6 Si3 '
_chemical_formula_sum 'C36 H30 As2 O6 Si3'
_chemical_formula_weight 792.72
_chemical_name_systematic
;
3,3,7,7,10,10-Hexaphenyl-2,4,6,8,9,11-hexaoxa-1,5-diarsa-3,7,10-trisila-
bicyclo[3,3,3]undecane
;
_space_group_IT_number 4
_symmetry_cell_setting monoclinic
_symmetry_space_group_name_Hall 'P 2yb'
_symmetry_space_group_name_H-M 'P 1 21 1'
_cell_angle_alpha 90.0
_cell_angle_beta 95.057(14)
_cell_angle_gamma 90.0
_cell_formula_units_Z 2
_cell_length_a 8.2444(15)
_cell_length_b 10.7401(13)
_cell_length_c 20.049(3)
_cell_measurement_reflns_used 25
_cell_measurement_temperature 294.0(10)
_cell_measurement_theta_max 15.20
_cell_measurement_theta_min 9.55
_cell_volume 1768.3(5)
_computing_cell_refinement 'SET4 and CELDIM (Enraf-Nonius, 1992)'
_computing_data_collection 'CAD-4-PC Software (Enraf-Nonius, 1992)'
_computing_data_reduction 'DATRD2 in NRCVAX94'
_computing_molecular_graphics 'NRCVAX94, PLATON and PLUTON (Spek 1994b)'
_computing_publication_material 'NRCVAX94 and WordPerfect'
_computing_structure_refinement NRCVAX94
_computing_structure_solution 'Patterson heavy-atom method and NRCVAX94'
_diffrn_ambient_temperature 294.0(10)
_diffrn_measurement_device 'Nonius CAD-4    '
_diffrn_measurement_method '\q/2\q '
_diffrn_radiation_monochromator graphite
_diffrn_radiation_source 'X-ray tube'
_diffrn_radiation_type 'Molybdenum K\a'
_diffrn_radiation_wavelength 0.7107
_diffrn_reflns_av_R_equivalents 0.008
_diffrn_reflns_limit_h_max 10
_diffrn_reflns_limit_h_min -10
_diffrn_reflns_limit_k_max 13
_diffrn_reflns_limit_k_min 0
_diffrn_reflns_limit_l_max 25
_diffrn_reflns_limit_l_min 0
_diffrn_reflns_number 4323
_diffrn_reflns_theta_max 26.91
_diffrn_reflns_theta_min 2.0
_diffrn_standards_decay_% 1.4
_diffrn_standards_interval_time 120
_diffrn_standards_number 3
_exptl_absorpt_coefficient_mu 2.03
_exptl_absorpt_correction_T_max 0.535
_exptl_absorpt_correction_T_min 0.195
_exptl_absorpt_correction_type 'empirical, four \y-scans at 4\% steps (North, Phillips & Mathews, 1968)'
_exptl_crystal_colour colorless
_exptl_crystal_density_diffrn 1.489
_exptl_crystal_description plate
_exptl_crystal_F_000 804
_exptl_crystal_size_max 0.38
_exptl_crystal_size_mid 0.34
_exptl_crystal_size_min 0.06
_refine_diff_density_max 0.54
_refine_diff_density_min -0.30
_refine_ls_abs_structure_details
;Refinement with the opposite direction of the polar axis converged with
 higher
R and wR values for the observed data (0.033 and 0.041, respectively).
;
_refine_ls_abs_structure_Rogers '+1.0 (Rogers, 1981)'
_refine_ls_extinction_coef 14E2(4)
_refine_ls_extinction_method 'Larson (Larson, 1970)'
_refine_ls_goodness_of_fit_obs 1.06
_refine_ls_hydrogen_treatment 'H atoms riding, C-H 0.95\%A'
_refine_ls_matrix_type full
_refine_ls_number_parameters 424
_refine_ls_number_reflns 3410
_refine_ls_R_factor_all 0.043
_refine_ls_R_factor_obs 0.029
_refine_ls_shift/esd_max 0.002
_refine_ls_structure_factor_coef F
_refine_ls_weighting_details 'w = 1/[\s^2^(F)+0.0008F^2^]'
_refine_ls_weighting_scheme calc
_refine_ls_wR_factor_all 0.040
_refine_ls_wR_factor_obs 0.038
_reflns_number_observed 3410
_reflns_number_total 4066
_reflns_observed_criterion 'Inet > 3.0\s(Inet)'
_cod_data_source_file bk1128.cif
_cod_data_source_block 95-01
_cod_depositor_comments
;
The following automatic conversions were performed:
'_symmetry_cell_setting' value 'Monoclinic' changed to 'monoclinic'
according to '/home/saulius/struct/CIF-dictionaries/cif_core.dic'
dictionary named 'cif_core.dic' version 2.4.1 from 2010-06-29.

Automatic conversion script
Id: cif_fix_enum 1527 2010-12-29 10:47:43Z saulius 

The following automatic conversions were performed:

'_symmetry_cell_setting' value 'Monoclinic' changed to 'monoclinic'
according to /home/saulius/struct/CIF-dictionaries/cif_core.dic
dictionary named 'cif_core.dic' version 2.4.1 from 2010-06-29.

Automatic conversion script
Id: cif_fix_values 1715 2011-07-08 13:25:40Z adriana 

The following automatic conversions were performed:

'_refine_ls_weighting_scheme' value 'w = 1/[\s^2^(F)+0.0008F^2^]' was
changed to 'calc'. New tag '_refine_ls_weighting_details' was
created. The value of the new tag was set to 'w =
1/[\s^2^(F)+0.0008F^2^]'.

Automatic conversion script
Id: cif_fix_values 3143 2015-03-26 13:38:13Z robertas 
;
_cod_original_sg_symbol_H-M 'P 21'
_cod_original_formula_sum 'C36 H30 As2 O6 Si3 '
_cod_database_code 2004096

loop_
_symmetry_equiv_pos_as_xyz
x,y,z
-x,1/2+y,-z

loop_
_atom_site_aniso_label
_atom_site_aniso_U_11
_atom_site_aniso_U_22
_atom_site_aniso_U_33
_atom_site_aniso_U_12
_atom_site_aniso_U_13
_atom_site_aniso_U_23
_atom_site_aniso_type_symbol
As1 0.0404(2) 0.0437(3) 0.0363(2) -0.0056(2) 0.00570(19) 0.0022(2) As
As2 0.0386(2) 0.0420(3) 0.0373(2) -0.0063(2) 0.00460(19) 0.0018(2) As
Si1 0.0405(6) 0.0448(7) 0.0357(6) 0.0013(6) -0.0022(5) -0.0007(6) Si
Si2 0.0408(6) 0.0398(7) 0.0351(6) -0.0033(5) -0.0006(5) -0.0029(5) Si
Si3 0.0418(7) 0.0401(7) 0.0416(7) -0.0009(6) 0.0009(6) -0.0042(6) Si
O11 0.0412(18) 0.058(2) 0.0384(16) -0.0020(16) -0.0028(14) -0.0029(16) O
O12 0.051(2) 0.059(2) 0.0430(19) 0.0130(17) 0.0062(17) 0.0049(17) O
O21 0.057(2) 0.0428(18) 0.0350(17) -0.0054(16) 0.0012(16) -0.0049(15) O
O22 0.051(2) 0.0414(19) 0.0419(18) -0.0103(16) -0.0065(16) 0.0004(15) O
O31 0.0445(19) 0.040(2) 0.060(2) -0.0026(15) 0.0095(17) -0.0011(16) O
O32 0.0399(17) 0.0464(19) 0.0493(19) -0.0040(14) 0.0014(15) -0.0103(16) O
C11 0.047(3) 0.048(3) 0.041(3) 0.004(2) -0.011(2) 0.001(2) C
C12 0.059(4) 0.057(3) 0.058(3) -0.007(3) 0.007(3) 0.001(3) C
C13 0.097(6) 0.056(4) 0.073(5) -0.010(4) 0.005(4) 0.015(4) C
C14 0.098(6) 0.050(4) 0.085(5) 0.019(4) -0.004(5) 0.001(3) C
C15 0.079(4) 0.072(4) 0.086(5) 0.028(4) 0.015(4) -0.006(4) C
C16 0.051(3) 0.064(4) 0.066(4) 0.004(3) 0.003(3) 0.004(3) C
C21 0.035(3) 0.057(3) 0.045(3) -0.006(2) 0.001(2) -0.004(2) C
C22 0.056(3) 0.072(5) 0.063(4) -0.005(3) -0.017(3) 0.001(3) C
C23 0.069(4) 0.107(6) 0.070(5) 0.001(4) -0.028(4) -0.013(4) C
C24 0.068(4) 0.100(6) 0.073(4) -0.022(4) -0.012(4) -0.022(4) C
C25 0.083(5) 0.074(5) 0.080(5) -0.026(4) -0.009(4) -0.016(4) C
C26 0.075(4) 0.064(4) 0.067(4) -0.017(3) -0.003(3) 0.002(3) C
C31 0.041(2) 0.053(3) 0.036(2) -0.002(3) -0.0002(19) -0.007(2) C
C32 0.049(3) 0.074(4) 0.078(5) -0.010(3) 0.000(3) 0.009(4) C
C33 0.040(3) 0.106(6) 0.101(6) -0.021(4) -0.012(4) 0.003(5) C
C34 0.044(3) 0.120(7) 0.071(4) 0.011(4) -0.006(3) -0.011(4) C
C35 0.066(4) 0.075(4) 0.065(4) 0.021(3) -0.010(3) 0.000(3) C
C36 0.051(3) 0.057(3) 0.056(3) 0.001(3) -0.004(3) -0.001(3) C
C41 0.044(3) 0.044(3) 0.046(3) -0.004(2) 0.004(2) -0.008(2) C
C42 0.048(3) 0.061(4) 0.054(3) 0.004(3) -0.003(3) -0.008(3) C
C43 0.069(4) 0.045(4) 0.107(6) 0.005(3) 0.006(4) -0.013(3) C
C44 0.067(4) 0.063(5) 0.089(5) -0.009(3) 0.018(4) -0.034(4) C
C45 0.067(4) 0.091(5) 0.056(4) -0.004(4) 0.003(3) -0.027(4) C
C46 0.065(4) 0.069(4) 0.045(3) 0.002(3) 0.000(3) -0.004(3) C
C51 0.048(3) 0.048(3) 0.048(3) -0.006(2) 0.011(2) -0.010(2) C
C52 0.079(4) 0.057(3) 0.044(3) -0.004(3) 0.002(3) 0.003(3) C
C53 0.096(5) 0.092(6) 0.049(3) -0.019(4) -0.003(4) -0.001(4) C
C54 0.113(6) 0.100(6) 0.052(4) -0.026(6) 0.016(4) -0.030(5) C
C55 0.102(6) 0.076(5) 0.083(5) 0.007(4) 0.023(5) -0.035(4) C
C56 0.067(4) 0.062(4) 0.071(4) 0.007(3) -0.006(3) -0.021(3) C
C61 0.050(3) 0.042(3) 0.043(3) 0.001(2) 0.004(2) -0.004(2) C
C62 0.052(3) 0.042(3) 0.068(4) 0.002(2) 0.009(3) 0.005(3) C
C63 0.043(3) 0.069(4) 0.073(4) 0.005(3) -0.006(3) 0.012(3) C
C64 0.058(3) 0.074(4) 0.075(4) 0.007(4) -0.006(3) 0.024(4) C
C65 0.067(4) 0.085(6) 0.078(4) -0.006(4) 0.002(4) 0.035(4) C
C66 0.050(3) 0.074(5) 0.085(5) -0.007(3) -0.001(3) 0.030(4) C

loop_
_atom_site_label
_atom_site_fract_x
_atom_site_fract_y
_atom_site_fract_z
_atom_site_U_iso_or_equiv
_atom_site_thermal_displace_type
_atom_site_type_symbol
As1 .33020(6) .0 .31718(2) .0400(2) Uani As
As2 .64413(6) .18124(6) .19415(2) .0392(2) Uani As
Si1 .71754(15) .00730(15) .32087(6) .0407(6) Uani Si
Si2 .36687(16) -.02080(13) .16132(6) .0388(6) Uani Si
Si3 .36969(17) .28829(14) .28018(7) .0413(6) Uani Si
O11 .5354(4) .0264(4) .34659(16) .0464(19) Uani O
O12 .7243(5) .0613(4) .24528(18) .0508(19) Uani O
O21 .3601(4) -.0648(3) .23908(16) .0452(18) Uani O
O22 .4698(4) .1090(3) .15587(18) .0454(17) Uani O
O31 .2818(4) .1542(3) .29057(19) .048(2) Uani O
O32 .5536(4) .2690(3) .25649(17) .0453(17) Uani O
C11 .7698(6) -0.1605(5) .3179(3) .046(3) Uani C
C12 .6846(8) -0.2524(6) .3483(3) .058(3) Uani C
C13 .7299(11) -0.3773(7) .3440(4) .075(5) Uani C
C14 .8574(10) -0.4103(7) .3098(4) .078(5) Uani C
C15 .9431(9) -0.3222(8) .2789(4) .079(4) Uani C
C16 .9006(7) -0.1974(6) .2832(3) .061(3) Uani C
C21 .8671(6) .0914(5) .3798(3) .046(3) Uani C
C22 .9648(8) .0268(7) .4265(3) .065(4) Uani C
C23 1.0765(10) .0895(9) .4714(4) .084(5) Uani C
C24 1.0908(9) .2154(8) .4688(4) .081(5) Uani C
C25 .9970(10) .2806(8) .4221(4) .080(4) Uani C
C26 .8879(9) .2193(7) .3779(4) .069(4) Uani C
C31 .1610(6) .0104(6) .1186(2) .044(2) Uani C
C32 .0468(8) -.0836(7) .1152(4) .067(4) Uani C
C33 -0.1080(8) -.0638(9) .0831(4) .084(5) Uani C
C34 -0.1480(8) .0462(9) .0556(4) .079(5) Uani C
C35 -.0360(9) .1419(7) .0565(4) .070(4) Uani C
C36 .1160(7) .1235(6) .0899(3) .055(3) Uani C
C41 .4648(6) -0.1526(5) .1198(3) .045(2) Uani C
C42 .5556(7) -0.2416(6) .1556(3) .055(3) Uani C
C43 .6291(8) -0.3381(6) .1234(4) .074(4) Uani C
C44 .6158(8) -0.3430(6) .0544(4) .072(4) Uani C
C45 .5244(9) -0.2583(8) .0181(3) .071(4) Uani C
C46 .4499(8) -0.1640(6) .0498(3) .060(3) Uani C
C51 .3939(6) .3780(5) .3599(3) .048(3) Uani C
C52 .4879(8) .3348(6) .4158(3) .060(3) Uani C
C53 .5023(10) .4012(8) .4740(3) .079(5) Uani C
C54 .4225(11) .5118(10) .4790(3) .088(5) Uani C
C55 .3287(11) .5566(7) .4255(4) .086(5) Uani C
C56 .3143(8) .4907(7) .3660(3) .067(4) Uani C
C61 .2415(6) .3742(5) .2155(2) .045(3) Uani C
C62 .0745(7) .3520(5) .2025(3) .054(3) Uani C
C63 -.0170(7) .4197(6) .1541(3) .062(3) Uani C
C64 .0525(8) .5079(8) .1182(3) .070(4) Uani C
C65 .2161(8) .5326(7) .1294(4) .077(4) Uani C
C66 .3091(7) .4655(7) .1774(4) .070(4) Uani C
H12 .595 -0.230 .372 .0682 Uiso H
H13 .671 -0.439 .365 .0852 Uiso H
H14 .887 -0.495 .307 .0877 Uiso H
H15 1.032 -0.346 .254 .0890 Uiso H
H16 .962 -0.136 .262 .0704 Uiso H
H22 .957 -0.061 .429 .0736 Uiso H
H23 1.143 .044 .504 .0920 Uiso H
H24 1.166 .258 .500 .0902 Uiso H
H25 1.007 .369 .420 .0890 Uiso H
H26 .825 .266 .345 .0784 Uiso H
H32 .074 -0.162 .135 .0770 Uiso H
H33 -0.186 -0.129 .081 .0924 Uiso H
H34 -0.255 .059 .035 .0885 Uiso H
H35 -0.063 .219 .034 .0788 Uiso H
H36 .191 .191 .093 .0649 Uiso H
H42 .568 -0.237 .203 .0644 Uiso H
H43 .688 -0.401 .149 .0836 Uiso H
H44 .671 -0.406 .032 .0829 Uiso H
H45 .512 -0.264 -0.029 .0812 Uiso H
H46 .386 -0.105 .024 .0696 Uiso H
H52 .544 .258 .414 .0701 Uiso H
H53 .568 .370 .512 .0888 Uiso H
H54 .433 .557 .520 .0984 Uiso H
H55 .273 .633 .429 .0971 Uiso H
H56 .249 .523 .329 .0768 Uiso H
H62 .024 .290 .227 .0639 Uiso H
H63 -0.130 .404 .146 .0717 Uiso H
H64 -0.012 .553 .085 .0790 Uiso H
H65 .265 .595 .104 .0867 Uiso H
H66 .422 .482 .185 .0799 Uiso H

loop_
_atom_type_symbol
_atom_type_scat_dispersion_real
_atom_type_scat_dispersion_imag
_atom_type_scat_source
C 0.002 0.002 'International Tables Vol. IV Table 2.2B'
H 0.000 0.000 'International Tables Vol. IV Table 2.2B'
As -0.030 2.007 'International Tables Vol. IV Table 2.2B'
O 0.008 0.006 'International Tables Vol. IV Table 2.2B'
Si 0.072 0.071 'International Tables Vol. IV Table 2.2B'

loop_
_geom_angle_atom_site_label_1
_geom_angle_atom_site_label_2
_geom_angle_atom_site_label_3
_geom_angle
_geom_angle_publ_flag
O11 As1 O21 98.99(16) yes
O11 As1 O31 97.72(17) yes
O21 As1 O31 98.51(17) yes
O12 As2 O22 100.64(18) yes
O12 As2 O32 98.00(17) yes
O22 As2 O32 99.42(16) yes
O11 Si1 O12 110.8(2) yes
O11 Si1 C11 110.6(2) yes
O11 Si1 C21 108.2(2) yes
O12 Si1 C11 106.8(2) yes
O12 Si1 C21 110.0(2) yes
C11 Si1 C21 110.4(2) yes
O21 Si2 O22 111.7(2) yes
O21 Si2 C31 112.6(2) yes
O21 Si2 C41 105.0(2) yes
O22 Si2 C31 105.8(2) yes
O22 Si2 C41 111.7(2) yes
C31 Si2 C41 110.1(2) yes
O31 Si3 O32 110.9(2) yes
O31 Si3 C51 111.2(2) yes
O31 Si3 C61 107.3(2) yes
O32 Si3 C51 106.4(2) yes
O32 Si3 C61 110.2(2) yes
C51 Si3 C61 110.9(2) yes
As1 O11 Si1 138.7(2) yes
As2 O12 Si1 140.4(2) yes
As1 O21 Si2 139.2(2) yes
As2 O22 Si2 139.2(2) yes
As1 O31 Si3 140.4(2) yes
As2 O32 Si3 136.4(2) yes
Si1 C11 C12 123.4(5) no
Si1 C11 C16 119.0(5) no
C12 C11 C16 117.6(6) no
C11 C12 C13 120.5(6) no
C12 C13 C14 120.5(7) no
C13 C14 C15 120.4(7) no
C14 C15 C16 119.8(6) no
C11 C16 C15 121.0(6) no
Si1 C21 C22 120.3(5) no
Si1 C21 C26 122.7(5) no
C22 C21 C26 117.0(5) no
C21 C22 C23 120.6(7) no
C22 C23 C24 120.5(7) no
C23 C24 C25 119.7(6) no
C24 C25 C26 119.9(7) no
C21 C26 C25 122.2(7) no
Si2 C31 C32 118.7(5) no
Si2 C31 C36 123.4(4) no
C32 C31 C36 117.9(5) no
C31 C32 C33 120.3(7) no
C32 C33 C34 120.6(7) no
C33 C34 C35 120.9(6) no
C34 C35 C36 118.4(7) no
C31 C36 C35 121.8(6) no
Si2 C41 C42 122.1(4) no
Si2 C41 C46 120.7(4) no
C42 C41 C46 117.2(5) no
C41 C42 C43 121.0(6) no
C42 C43 C44 119.7(6) no
C43 C44 C45 120.4(6) no
C44 C45 C46 119.9(6) no
C41 C46 C45 121.7(6) no
Si3 C51 C52 122.1(4) no
Si3 C51 C56 120.7(4) no
C52 C51 C56 117.2(5) no
C51 C52 C53 121.2(6) no
C52 C53 C54 120.7(7) no
C53 C54 C55 119.8(6) no
C54 C55 C56 120.0(7) no
C51 C56 C55 121.1(6) no
Si3 C61 C62 122.6(4) no
Si3 C61 C66 120.4(4) no
C62 C61 C66 117.0(5) no
C61 C62 C63 120.6(5) no
C62 C63 C64 120.9(5) no
C63 C64 C65 120.4(6) no
C64 C65 C66 119.4(6) no
C61 C66 C65 121.8(6) no

loop_
_geom_bond_atom_site_label_1
_geom_bond_atom_site_label_2
_geom_bond_distance
_geom_bond_publ_flag
As1 O11 1.764(3) yes
As1 O21 1.751(3) yes
As1 O31 1.775(3) yes
As2 O12 1.740(4) yes
As2 O22 1.750(3) yes
As2 O32 1.781(3) yes
Si1 O11 1.643(4) yes
Si1 O12 1.628(4) yes
Si1 C11 1.855(6) yes
Si1 C21 1.864(5) yes
Si2 O21 1.635(4) yes
Si2 O22 1.641(4) yes
Si2 C31 1.864(5) yes
Si2 C41 1.862(5) yes
Si3 O31 1.633(4) yes
Si3 O32 1.641(4) yes
Si3 C51 1.862(5) yes
Si3 C61 1.846(5) yes
C11 C12 1.384(9) no
C11 C16 1.392(8) no
C12 C13 1.397(10) no
C13 C14 1.352(12) no
C14 C15 1.362(12) no
C15 C16 1.391(10) no
C21 C22 1.369(8) no
C21 C26 1.386(9) no
C22 C23 1.402(10) no
C23 C24 1.359(13) no
C24 C25 1.355(13) no
C25 C26 1.374(10) no
C31 C32 1.378(9) no
C31 C36 1.380(9) no
C32 C33 1.394(9) no
C33 C34 1.333(13) no
C34 C35 1.381(12) no
C35 C36 1.382(9) no
C41 C42 1.378(8) no
C41 C46 1.403(8) no
C42 C43 1.388(9) no
C43 C44 1.379(12) no
C44 C45 1.354(12) no
C45 C46 1.369(10) no
C51 C52 1.384(8) no
C51 C56 1.388(9) no
C52 C53 1.365(10) no
C53 C54 1.365(14) no
C54 C55 1.354(13) no
C55 C56 1.385(9) no
C61 C62 1.399(8) no
C61 C66 1.389(8) no
C62 C63 1.383(8) no
C63 C64 1.347(10) no
C64 C65 1.374(9) no
C65 C66 1.379(9) no

loop_
_geom_torsion_atom_site_label_1
_geom_torsion_atom_site_label_2
_geom_torsion_atom_site_label_3
_geom_torsion_atom_site_label_4
_geom_torsion
_geom_torsion_publ_flag
O11 As1 As2 O12 36.7(3) yes
O21 As1 As2 O22 36.4(3) yes
O31 As1 As2 O32 37.7(3) yes
O21 As1 O11 Si1 0.4(2) no
O31 As1 O11 Si1 -99.6(4) no
O11 As1 O21 Si2 -93.7(4) no
O31 As1 O21 Si2 5.6(2) no
O11 As1 O31 Si3 8.2(2) no
O21 As1 O31 Si3 -92.1(4) no
O22 As2 O12 Si1 -91.3(4) no
O32 As2 O12 Si1 9.9(2) no
O12 As2 O22 Si2 7.6(2) no
O32 As2 O22 Si2 -92.5(4) no
O12 As2 O32 Si3 -101.4(4) no
O22 As2 O32 Si3 0.9(2) no
O12 Si1 O11 As1 48.4(3) no
C11 Si1 O11 As1 -69.9(4) no
C21 Si1 O11 As1 169.1(5) no
O11 Si1 O12 As2 34.7(2) no
C11 Si1 O12 As2 155.3(5) no
C21 Si1 O12 As2 -84.9(4) no
O11 Si1 C11 C12 -14.4(5) no
O11 Si1 C11 C16 165.2(9) no
O12 Si1 C11 C12 -135.0(8) no
O12 Si1 C11 C16 44.6(6) no
C21 Si1 C11 C12 105.4(8) no
C21 Si1 C11 C16 -75.0(7) no
O11 Si1 C21 C22 103.3(8) no
O11 Si1 C21 C26 -78.1(7) no
O12 Si1 C21 C22 -135.5(8) no
O12 Si1 C21 C26 43.1(6) no
C11 Si1 C21 C22 -17.9(6) no
C11 Si1 C21 C26 160.7(9) no
O22 Si2 O21 As1 42.9(3) no
C31 Si2 O21 As1 -76.0(4) no
C41 Si2 O21 As1 164.1(5) no
O21 Si2 O22 As2 38.5(3) no
C31 Si2 O22 As2 161.4(5) no
C41 Si2 O22 As2 -78.8(4) no
O21 Si2 C31 C32 -57.8(6) no
O21 Si2 C31 C36 122.1(8) no
O22 Si2 C31 C32 179.8(9) no
O22 Si2 C31 C36 -0.3(5) no
C41 Si2 C31 C32 59.0(7) no
C41 Si2 C31 C36 -121.0(8) no
O21 Si2 C41 C42 -19.0(5) no
O21 Si2 C41 C46 161.8(8) no
O22 Si2 C41 C42 102.3(7) no
O22 Si2 C41 C46 -76.9(6) no
C31 Si2 C41 C42 -140.5(8) no
C31 Si2 C41 C46 40.3(6) no
O32 Si3 O31 As1 33.8(2) no
C51 Si3 O31 As1 -84.4(4) no
C61 Si3 O31 As1 154.2(5) no
O31 Si3 O32 As2 49.5(3) no
C51 Si3 O32 As2 170.6(5) no
C61 Si3 O32 As2 -69.2(4) no
O31 Si3 C51 C52 62.3(6) no
O31 Si3 C51 C56 -116.3(8) no
O32 Si3 C51 C52 -58.6(6) no
O32 Si3 C51 C56 122.9(8) no
C61 Si3 C51 C52 -178.5(9) no
C61 Si3 C51 C56 3.0(5) no
O31 Si3 C61 C62 25.3(5) no
O31 Si3 C61 C66 -154.9(9) no
O32 Si3 C61 C62 146.2(8) no
O32 Si3 C61 C66 -34.0(6) no
C51 Si3 C61 C62 -96.3(7) no
C51 Si3 C61 C66 83.5(7) no
